data_7042000
loop_
_publ_author_name
'Finger, Lars H.'
'Venker, Alexander'
'Schr\"oder, Fabian G'
'Sundermeyer, J\"org'

_publ_section_title
;
 New lithium borates with bistetrazolato(2-) and pyrazinediolato(2-)
 ligands - potentially interesting lithium electrolyte additives.
;
_journal_issue 9
_journal_name_full 'Dalton transactions (Cambridge, England : 2003)'
_journal_page_first 3014
_journal_page_last 3024
_journal_paper_doi 10.1039/c7dt00308k
_journal_volume 46
_journal_year 2017
_chemical_formula_moiety 'C8 H4 B N4 O4, C16 H36 N'
_chemical_formula_sum 'C24 H40 B N5 O4'
_chemical_formula_weight 473.42
_chemical_name_systematic 'Tetrabutylammonium bis(2,3-oxypyrazine)borate'
_chemical_properties_physical ', Air-sensitive,Moisture-sensitive'
_space_group_crystal_system monoclinic
_space_group_IT_number 14
_space_group_name_Hall '-P 2yn'
_space_group_name_H-M_alt 'P 1 21/n 1'
_symmetry_space_group_name_Hall '-P 2yn'
_symmetry_space_group_name_H-M 'P 1 21/n 1'
_atom_sites_solution_hydrogens geom
_atom_sites_solution_primary direct
_atom_sites_solution_secondary difmap
_audit_creation_method SHELXL-2014/6
_audit_update_record
;
2017-01-13 deposited with the CCDC.
2017-02-09 downloaded from the CCDC.
;
_cell_angle_alpha 90
_cell_angle_beta 103.945(2)
_cell_angle_gamma 90
_cell_formula_units_Z 4
_cell_length_a 10.7012(7)
_cell_length_b 16.4098(10)
_cell_length_c 15.3653(9)
_cell_measurement_reflns_used 9914
_cell_measurement_temperature 100(2)
_cell_measurement_theta_max 27.9006
_cell_measurement_theta_min 2.4414
_cell_volume 2618.7(3)
_computing_cell_refinement
;
Bruker: APEX2 v2013.10-0, Bruker AXS Inc., Madison, Wisconsin, USA, 2012.
;
_computing_data_collection
;
Bruker: Bruker Instrument Service v3.0.26, Bruker AXS Inc., 
Madison, Wisconsin, USA, 2012.
;
_computing_data_reduction
;
Bruker: SAINT V8.27B, Bruker AXS Inc., Madison, Wisconsin, USA, 2012.
;
_computing_molecular_graphics
;
Mercury (C. F. Macrae, P. R. Edgington, P. McCabe, E. Pidcock, G. P. 
Shields, R. Taylor, M. Towler, 
J. van de Streek, J. Appl. Cryst. 2006,  39, 453-457.)
DIAMOND 4 (H. Putz, K. Brandenburg, Crystal Impact GbR, 
Kreuzherrenstr. 102, 53227 Bonn, Germany)
;
_computing_publication_material
;
WinGX 2014.1 (L.J. Farrugia, J. Appl. Cryst. 2012, 45, 849-854)
;
_computing_structure_refinement
;
SHELXL-2014/7 (G. M. Sheldrick, Acta Cryst. A 2008, 64, 112-122)
;
_computing_structure_solution
;
SIR92 (A. Altomare, G. Cascarano, C. Giacovazzo, A. Guagliardi, M. C. Burla, 
G. Polidori, M. Camalli, J. Appl. Cryst. 1994, 27, 435.)
;
_diffrn_ambient_temperature 100(2)
_diffrn_detector_area_resol_mean 10.4167
_diffrn_measured_fraction_theta_full 0.998
_diffrn_measured_fraction_theta_max 0.993
_diffrn_measurement_device_type 'D8 Quest (Bruker AXS Inc.)'
_diffrn_measurement_method 'rotation method'
_diffrn_radiation_type MoK\a
_diffrn_radiation_wavelength 0.71073
_diffrn_reflns_av_R_equivalents 0.0636
_diffrn_reflns_av_unetI/netI 0.0341
_diffrn_reflns_Laue_measured_fraction_full 0.998
_diffrn_reflns_Laue_measured_fraction_max 0.993
_diffrn_reflns_limit_h_max 14
_diffrn_reflns_limit_h_min -13
_diffrn_reflns_limit_k_max 21
_diffrn_reflns_limit_k_min -21
_diffrn_reflns_limit_l_max 20
_diffrn_reflns_limit_l_min -20
_diffrn_reflns_number 61767
_diffrn_reflns_point_group_measured_fraction_full 0.998
_diffrn_reflns_point_group_measured_fraction_max 0.993
_diffrn_reflns_theta_full 25.000
_diffrn_reflns_theta_max 27.955
_diffrn_reflns_theta_min 2.321
_diffrn_source 'I\mS Microfocus Source'
_exptl_absorpt_coefficient_mu 0.082
_exptl_absorpt_correction_T_max 0.7456
_exptl_absorpt_correction_T_min 0.6758
_exptl_absorpt_correction_type multi-scan
_exptl_absorpt_process_details 'SADABS V2012/1 (Bruker AXS Inc.)'
_exptl_crystal_colour colourless
_exptl_crystal_density_diffrn 1.201
_exptl_crystal_density_method 'not measured'
_exptl_crystal_description block
_exptl_crystal_F_000 1024
_exptl_crystal_size_max 0.290
_exptl_crystal_size_mid 0.140
_exptl_crystal_size_min 0.130
_refine_diff_density_max 0.300
_refine_diff_density_min -0.233
_refine_diff_density_rms 0.046
_refine_ls_extinction_method none
_refine_ls_goodness_of_fit_ref 1.037
_refine_ls_hydrogen_treatment constr
_refine_ls_matrix_type full
_refine_ls_number_parameters 311
_refine_ls_number_reflns 6261
_refine_ls_number_restraints 0
_refine_ls_restrained_S_all 1.037
_refine_ls_R_factor_all 0.0679
_refine_ls_R_factor_gt 0.0477
_refine_ls_shift/su_max 0.000
_refine_ls_shift/su_mean 0.000
_refine_ls_structure_factor_coef Fsqd
_refine_ls_weighting_details 'w=1/[\s^2^(Fo^2^)+(0.0527P)^2^+1.1840P] where P=(Fo^2^+2Fc^2^)/3'
_refine_ls_weighting_scheme calc
_refine_ls_wR_factor_gt 0.1084
_refine_ls_wR_factor_ref 0.1181
_reflns_Friedel_coverage 0.000
_reflns_number_gt 4937
_reflns_number_total 6261
_reflns_threshold_expression 'I > 2\s(I)'
_cod_data_source_file c7dt00308k2.cif
_cod_data_source_block AVD94
_cod_depositor_comments 'Adding full bibliography for 7041994--7042002.cif.'
_cod_database_code 7042000
_audit_contact_author 'Joerg Sundermeyer'
_shelx_space_group_comment
; 
The symmetry employed for this shelxl refinement is uniquely defined 
by the following loop, which should always be used as a source of 
symmetry information in preference to the above space-group names. 
They are only intended as comments. 
;
_shelx_estimated_absorpt_t_min 0.977
_shelx_estimated_absorpt_t_max 0.989
_shelxl_version_number 2014/6

loop_
_space_group_symop_operation_xyz
'x, y, z'
'-x+1/2, y+1/2, -z+1/2'
'-x, -y, -z'
'x-1/2, -y-1/2, z-1/2'

loop_
_atom_site_label
_atom_site_type_symbol
_atom_site_fract_x
_atom_site_fract_y
_atom_site_fract_z
_atom_site_U_iso_or_equiv
_atom_site_adp_type
_atom_site_occupancy
_atom_site_site_symmetry_order
_atom_site_calc_flag
_atom_site_refinement_flags_posn
_atom_site_refinement_flags_adp
C1 C 0.40494(13) 0.36806(8) 0.18346(9) 0.0184(3) Uani 1 1 d . .
C2 C 0.29059(13) 0.41109(8) 0.14393(9) 0.0196(3) Uani 1 1 d . .
C3 C 0.36162(16) 0.42826(9) 0.02059(10) 0.0282(3) Uani 1 1 d . .
H3 H 0.3517 0.4494 -0.0382 0.034 Uiso 1 1 calc R U
C4 C 0.47147(16) 0.38645(9) 0.05833(11) 0.0275(3) Uani 1 1 d . .
H4 H 0.5338 0.3795 0.0242 0.033 Uiso 1 1 calc R U
C5 C 0.23333(12) 0.39323(8) 0.41778(9) 0.0175(3) Uani 1 1 d . .
C6 C 0.17642(13) 0.31799(8) 0.38384(9) 0.0187(3) Uani 1 1 d . .
C7 C 0.10569(15) 0.30404(9) 0.50788(11) 0.0268(3) Uani 1 1 d . .
H7 H 0.0615 0.2739 0.5440 0.032 Uiso 1 1 calc R U
C8 C 0.15824(15) 0.37723(9) 0.53933(10) 0.0260(3) Uani 1 1 d . .
H8 H 0.1474 0.3959 0.5956 0.031 Uiso 1 1 calc R U
C9 C 0.28000(12) 0.18274(8) 0.12200(9) 0.0172(3) Uani 1 1 d . .
H9A H 0.3338 0.2190 0.0945 0.021 Uiso 1 1 calc R U
H9B H 0.2642 0.2115 0.1750 0.021 Uiso 1 1 calc R U
C10 C 0.35718(13) 0.10637(8) 0.15453(10) 0.0205(3) Uani 1 1 d . .
H10A H 0.3829 0.0796 0.1038 0.025 Uiso 1 1 calc R U
H10B H 0.3038 0.0676 0.1793 0.025 Uiso 1 1 calc R U
C11 C 0.47711(13) 0.12935(9) 0.22702(9) 0.0212(3) Uani 1 1 d . .
H11A H 0.5325 0.1654 0.2007 0.025 Uiso 1 1 calc R U
H11B H 0.4508 0.1601 0.2751 0.025 Uiso 1 1 calc R U
C12 C 0.55414(15) 0.05463(10) 0.26742(11) 0.0304(3) Uani 1 1 d . .
H12A H 0.4998 0.0189 0.2938 0.046 Uiso 1 1 calc R U
H12B H 0.6291 0.0718 0.3141 0.046 Uiso 1 1 calc R U
H12C H 0.5831 0.0251 0.2204 0.046 Uiso 1 1 calc R U
C13 C 0.06690(13) 0.11093(8) 0.08937(9) 0.0167(3) Uani 1 1 d . .
H13A H -0.0160 0.1059 0.0441 0.020 Uiso 1 1 calc R U
H13B H 0.1094 0.0570 0.0944 0.020 Uiso 1 1 calc R U
C14 C 0.03813(15) 0.13097(9) 0.17895(10) 0.0233(3) Uani 1 1 d . .
H14A H -0.0156 0.1807 0.1734 0.028 Uiso 1 1 calc R U
H14B H 0.1194 0.1412 0.2244 0.028 Uiso 1 1 calc R U
C15 C -0.03304(14) 0.05913(9) 0.20774(10) 0.0225(3) Uani 1 1 d . .
H15A H -0.1140 0.0498 0.1616 0.027 Uiso 1 1 calc R U
H15B H 0.0206 0.0096 0.2107 0.027 Uiso 1 1 calc R U
C16 C -0.06482(18) 0.07154(10) 0.29780(12) 0.0353(4) Uani 1 1 d . .
H16A H 0.0146 0.0820 0.3437 0.053 Uiso 1 1 calc R U
H16B H -0.1066 0.0225 0.3137 0.053 Uiso 1 1 calc R U
H16C H -0.1231 0.1182 0.2942 0.053 Uiso 1 1 calc R U
C17 C 0.16868(13) 0.13608(8) -0.03306(9) 0.0178(3) Uani 1 1 d . .
H17A H 0.2199 0.0854 -0.0193 0.021 Uiso 1 1 calc R U
H17B H 0.0829 0.1207 -0.0702 0.021 Uiso 1 1 calc R U
C18 C 0.23367(14) 0.19073(8) -0.08894(9) 0.0211(3) Uani 1 1 d . .
H18A H 0.3113 0.2161 -0.0501 0.025 Uiso 1 1 calc R U
H18B H 0.1740 0.2347 -0.1169 0.025 Uiso 1 1 calc R U
C19 C 0.27147(16) 0.13983(10) -0.16144(10) 0.0289(3) Uani 1 1 d . .
H19A H 0.3395 0.1007 -0.1328 0.035 Uiso 1 1 calc R U
H19B H 0.1958 0.1081 -0.1938 0.035 Uiso 1 1 calc R U
C20 C 0.32038(17) 0.19164(11) -0.22852(11) 0.0355(4) Uani 1 1 d . .
H20A H 0.2504 0.2262 -0.2619 0.053 Uiso 1 1 calc R U
H20B H 0.3508 0.1560 -0.2703 0.053 Uiso 1 1 calc R U
H20C H 0.3915 0.2261 -0.1964 0.053 Uiso 1 1 calc R U
C21 C 0.08988(13) 0.25561(8) 0.04162(9) 0.0175(3) Uani 1 1 d . .
H21A H 0.0833 0.2765 0.1008 0.021 Uiso 1 1 calc R U
H21B H 0.1481 0.2925 0.0191 0.021 Uiso 1 1 calc R U
C22 C -0.04263(13) 0.25957(8) -0.02222(10) 0.0212(3) Uani 1 1 d . .
H22A H -0.1043 0.2272 0.0024 0.025 Uiso 1 1 calc R U
H22B H -0.0390 0.2358 -0.0808 0.025 Uiso 1 1 calc R U
C23 C -0.08913(15) 0.34820(8) -0.03558(10) 0.0236(3) Uani 1 1 d . .
H23A H -0.0222 0.3814 -0.0534 0.028 Uiso 1 1 calc R U
H23B H -0.1678 0.3504 -0.0851 0.028 Uiso 1 1 calc R U
C24 C -0.11843(17) 0.38522(10) 0.04796(11) 0.0333(4) Uani 1 1 d . .
H24A H -0.1847 0.3527 0.0661 0.050 Uiso 1 1 calc R U
H24B H -0.1495 0.4412 0.0351 0.050 Uiso 1 1 calc R U
H24C H -0.0400 0.3857 0.0966 0.050 Uiso 1 1 calc R U
N1 N 0.49655(12) 0.35400(7) 0.14292(8) 0.0239(3) Uani 1 1 d . .
N2 N 0.26478(13) 0.44122(8) 0.06349(8) 0.0271(3) Uani 1 1 d . .
N3 N 0.22611(11) 0.42519(7) 0.49362(8) 0.0219(3) Uani 1 1 d . .
N4 N 0.11307(12) 0.27162(7) 0.42706(9) 0.0239(3) Uani 1 1 d . .
N5 N 0.15084(10) 0.17139(6) 0.05469(7) 0.0152(2) Uani 1 1 d . .
O1 O 0.40280(9) 0.34267(6) 0.26616(6) 0.0191(2) Uani 1 1 d . .
O2 O 0.21191(9) 0.41342(6) 0.20005(7) 0.0233(2) Uani 1 1 d . .
O3 O 0.20095(9) 0.30154(6) 0.30409(7) 0.0214(2) Uani 1 1 d . .
O4 O 0.29910(9) 0.42509(6) 0.36179(6) 0.0194(2) Uani 1 1 d . .
B1 B 0.27843(15) 0.37045(9) 0.28267(10) 0.0184(3) Uani 1 1 d . .

loop_
_atom_site_aniso_label
_atom_site_aniso_U_11
_atom_site_aniso_U_22
_atom_site_aniso_U_33
_atom_site_aniso_U_23
_atom_site_aniso_U_13
_atom_site_aniso_U_12
C1 0.0211(7) 0.0129(6) 0.0211(7) -0.0024(5) 0.0051(5) -0.0025(5)
C2 0.0195(7) 0.0200(6) 0.0192(7) -0.0019(5) 0.0045(5) -0.0029(5)
C3 0.0372(9) 0.0289(8) 0.0199(7) 0.0009(6) 0.0098(6) -0.0068(6)
C4 0.0355(9) 0.0238(7) 0.0290(8) -0.0029(6) 0.0190(7) -0.0052(6)
C5 0.0139(6) 0.0177(6) 0.0212(7) 0.0017(5) 0.0048(5) -0.0001(5)
C6 0.0144(6) 0.0198(6) 0.0212(7) -0.0021(5) 0.0032(5) -0.0014(5)
C7 0.0227(7) 0.0307(8) 0.0304(8) 0.0013(6) 0.0131(6) -0.0058(6)
C8 0.0251(8) 0.0322(8) 0.0243(8) -0.0025(6) 0.0130(6) -0.0042(6)
C9 0.0145(6) 0.0174(6) 0.0191(7) -0.0034(5) 0.0031(5) -0.0027(5)
C10 0.0170(7) 0.0197(6) 0.0234(7) -0.0016(5) 0.0025(5) 0.0009(5)
C11 0.0174(7) 0.0250(7) 0.0212(7) -0.0008(6) 0.0044(5) -0.0003(5)
C12 0.0213(8) 0.0356(9) 0.0322(9) 0.0071(7) 0.0027(6) 0.0046(6)
C13 0.0152(6) 0.0145(6) 0.0208(7) 0.0008(5) 0.0054(5) -0.0014(5)
C14 0.0263(8) 0.0221(7) 0.0245(7) -0.0026(6) 0.0118(6) -0.0033(6)
C15 0.0232(7) 0.0213(7) 0.0247(7) 0.0044(6) 0.0092(6) 0.0020(5)
C16 0.0446(10) 0.0349(9) 0.0339(9) 0.0012(7) 0.0239(8) -0.0011(7)
C17 0.0190(7) 0.0165(6) 0.0181(7) -0.0037(5) 0.0049(5) -0.0002(5)
C18 0.0225(7) 0.0211(7) 0.0207(7) -0.0011(5) 0.0074(6) -0.0016(5)
C19 0.0342(9) 0.0316(8) 0.0243(8) -0.0043(6) 0.0139(6) -0.0030(7)
C20 0.0366(9) 0.0505(10) 0.0228(8) -0.0022(7) 0.0137(7) -0.0071(8)
C21 0.0200(7) 0.0124(6) 0.0199(7) -0.0015(5) 0.0044(5) 0.0009(5)
C22 0.0217(7) 0.0184(6) 0.0220(7) -0.0007(5) 0.0023(5) 0.0023(5)
C23 0.0286(8) 0.0204(7) 0.0210(7) 0.0037(5) 0.0043(6) 0.0054(6)
C24 0.0390(9) 0.0319(8) 0.0272(8) -0.0008(7) 0.0047(7) 0.0178(7)
N1 0.0272(7) 0.0193(6) 0.0290(7) -0.0007(5) 0.0142(5) -0.0005(5)
N2 0.0282(7) 0.0312(7) 0.0212(6) 0.0033(5) 0.0044(5) -0.0031(5)
N3 0.0210(6) 0.0229(6) 0.0235(6) -0.0028(5) 0.0087(5) -0.0036(5)
N4 0.0196(6) 0.0246(6) 0.0294(7) -0.0011(5) 0.0095(5) -0.0065(5)
N5 0.0148(5) 0.0146(5) 0.0163(6) -0.0012(4) 0.0040(4) -0.0009(4)
O1 0.0192(5) 0.0191(5) 0.0198(5) 0.0018(4) 0.0063(4) 0.0020(4)
O2 0.0180(5) 0.0313(5) 0.0211(5) 0.0044(4) 0.0058(4) 0.0050(4)
O3 0.0229(5) 0.0206(5) 0.0218(5) -0.0048(4) 0.0076(4) -0.0069(4)
O4 0.0234(5) 0.0164(4) 0.0210(5) -0.0014(4) 0.0107(4) -0.0045(4)
B1 0.0181(7) 0.0178(7) 0.0195(7) -0.0004(6) 0.0050(6) -0.0011(6)

loop_
_atom_type_symbol
_atom_type_description
_atom_type_scat_dispersion_real
_atom_type_scat_dispersion_imag
_atom_type_scat_source
C C 0.0033 0.0016 'International Tables Vol C Tables 4.2.6.8 and 6.1.1.4'
H H 0.0000 0.0000 'International Tables Vol C Tables 4.2.6.8 and 6.1.1.4'
C C 0.0033 0.0016 'International Tables Vol C Tables 4.2.6.8 and 6.1.1.4'
N N 0.0061 0.0033 'International Tables Vol C Tables 4.2.6.8 and 6.1.1.4'
O O 0.0106 0.0060 'International Tables Vol C Tables 4.2.6.8 and 6.1.1.4'
B B 0.0013 0.0007 'International Tables Vol C Tables 4.2.6.8 and 6.1.1.4'

loop_
_geom_angle_atom_site_label_1
_geom_angle_atom_site_label_2
_geom_angle_atom_site_label_3
_geom_angle
N1 C1 O1 125.74(13)
N1 C1 C2 123.72(13)
O1 C1 C2 110.51(12)
N2 C2 O2 125.32(13)
N2 C2 C1 124.19(13)
O2 C2 C1 110.45(12)
C4 C3 N2 123.16(14)
C4 C3 H3 118.4
N2 C3 H3 118.4
C3 C4 N1 123.41(14)
C3 C4 H4 118.3
N1 C4 H4 118.3
N3 C5 O4 124.92(12)
N3 C5 C6 124.66(12)
O4 C5 C6 110.39(11)
N4 C6 O3 126.07(12)
N4 C6 C5 123.43(13)
O3 C6 C5 110.47(11)
C8 C7 N4 123.62(13)
C8 C7 H7 118.2
N4 C7 H7 118.2
C7 C8 N3 123.16(14)
C7 C8 H8 118.4
N3 C8 H8 118.4
C10 C9 N5 117.05(10)
C10 C9 H9A 108.0
N5 C9 H9A 108.0
C10 C9 H9B 108.0
N5 C9 H9B 108.0
H9A C9 H9B 107.3
C9 C10 C11 109.30(11)
C9 C10 H10A 109.8
C11 C10 H10A 109.8
C9 C10 H10B 109.8
C11 C10 H10B 109.8
H10A C10 H10B 108.3
C12 C11 C10 112.01(12)
C12 C11 H11A 109.2
C10 C11 H11A 109.2
C12 C11 H11B 109.2
C10 C11 H11B 109.2
H11A C11 H11B 107.9
C11 C12 H12A 109.5
C11 C12 H12B 109.5
H12A C12 H12B 109.5
C11 C12 H12C 109.5
H12A C12 H12C 109.5
H12B C12 H12C 109.5
C14 C13 N5 116.31(11)
C14 C13 H13A 108.2
N5 C13 H13A 108.2
C14 C13 H13B 108.2
N5 C13 H13B 108.2
H13A C13 H13B 107.4
C13 C14 C15 108.67(11)
C13 C14 H14A 110.0
C15 C14 H14A 110.0
C13 C14 H14B 110.0
C15 C14 H14B 110.0
H14A C14 H14B 108.3
C16 C15 C14 113.48(13)
C16 C15 H15A 108.9
C14 C15 H15A 108.9
C16 C15 H15B 108.9
C14 C15 H15B 108.9
H15A C15 H15B 107.7
C15 C16 H16A 109.5
C15 C16 H16B 109.5
H16A C16 H16B 109.5
C15 C16 H16C 109.5
H16A C16 H16C 109.5
H16B C16 H16C 109.5
C18 C17 N5 116.61(11)
C18 C17 H17A 108.1
N5 C17 H17A 108.1
C18 C17 H17B 108.1
N5 C17 H17B 108.1
H17A C17 H17B 107.3
C17 C18 C19 109.14(11)
C17 C18 H18A 109.9
C19 C18 H18A 109.9
C17 C18 H18B 109.9
C19 C18 H18B 109.9
H18A C18 H18B 108.3
C20 C19 C18 112.59(13)
C20 C19 H19A 109.1
C18 C19 H19A 109.1
C20 C19 H19B 109.1
C18 C19 H19B 109.1
H19A C19 H19B 107.8
C19 C20 H20A 109.5
C19 C20 H20B 109.5
H20A C20 H20B 109.5
C19 C20 H20C 109.5
H20A C20 H20C 109.5
H20B C20 H20C 109.5
C22 C21 N5 115.35(10)
C22 C21 H21A 108.4
N5 C21 H21A 108.4
C22 C21 H21B 108.4
N5 C21 H21B 108.4
H21A C21 H21B 107.5
C21 C22 C23 110.43(11)
C21 C22 H22A 109.6
C23 C22 H22A 109.6
C21 C22 H22B 109.6
C23 C22 H22B 109.6
H22A C22 H22B 108.1
C24 C23 C22 113.09(12)
C24 C23 H23A 109.0
C22 C23 H23A 109.0
C24 C23 H23B 109.0
C22 C23 H23B 109.0
H23A C23 H23B 107.8
C23 C24 H24A 109.5
C23 C24 H24B 109.5
H24A C24 H24B 109.5
C23 C24 H24C 109.5
H24A C24 H24C 109.5
H24B C24 H24C 109.5
C1 N1 C4 112.76(13)
C2 N2 C3 112.74(13)
C5 N3 C8 112.40(12)
C6 N4 C7 112.70(12)
C13 N5 C21 111.65(10)
C13 N5 C17 105.86(10)
C21 N5 C17 111.76(10)
C13 N5 C9 110.96(10)
C21 N5 C9 105.57(9)
C17 N5 C9 111.15(10)
C1 O1 B1 106.66(10)
C2 O2 B1 106.95(11)
C6 O3 B1 106.97(10)
C5 O4 B1 106.99(10)
O2 B1 O4 111.21(11)
O2 B1 O3 112.02(11)
O4 B1 O3 105.04(11)
O2 B1 O1 105.42(11)
O4 B1 O1 111.26(11)
O3 B1 O1 112.04(11)

loop_
_geom_bond_atom_site_label_1
_geom_bond_atom_site_label_2
_geom_bond_distance
C1 N1 1.3026(18)
C1 O1 1.3427(16)
C1 C2 1.4166(19)
C2 N2 1.2977(19)
C2 O2 1.3430(17)
C3 C4 1.364(2)
C3 N2 1.372(2)
C3 H3 0.9500
C4 N1 1.370(2)
C4 H4 0.9500
C5 N3 1.2971(18)
C5 O4 1.3418(16)
C5 C6 1.4191(18)
C6 N4 1.3024(18)
C6 O3 1.3410(16)
C7 C8 1.364(2)
C7 N4 1.371(2)
C7 H7 0.9500
C8 N3 1.3733(18)
C8 H8 0.9500
C9 C10 1.5178(18)
C9 N5 1.5251(17)
C9 H9A 0.9900
C9 H9B 0.9900
C10 C11 1.5300(19)
C10 H10A 0.9900
C10 H10B 0.9900
C11 C12 1.524(2)
C11 H11A 0.9900
C11 H11B 0.9900
C12 H12A 0.9800
C12 H12B 0.9800
C12 H12C 0.9800
C13 C14 1.5170(19)
C13 N5 1.5186(16)
C13 H13A 0.9900
C13 H13B 0.9900
C14 C15 1.5258(19)
C14 H14A 0.9900
C14 H14B 0.9900
C15 C16 1.516(2)
C15 H15A 0.9900
C15 H15B 0.9900
C16 H16A 0.9800
C16 H16B 0.9800
C16 H16C 0.9800
C17 C18 1.5208(18)
C17 N5 1.5213(16)
C17 H17A 0.9900
C17 H17B 0.9900
C18 C19 1.5229(19)
C18 H18A 0.9900
C18 H18B 0.9900
C19 C20 1.523(2)
C19 H19A 0.9900
C19 H19B 0.9900
C20 H20A 0.9800
C20 H20B 0.9800
C20 H20C 0.9800
C21 C22 1.5188(19)
C21 N5 1.5206(16)
C21 H21A 0.9900
C21 H21B 0.9900
C22 C23 1.5348(19)
C22 H22A 0.9900
C22 H22B 0.9900
C23 C24 1.520(2)
C23 H23A 0.9900
C23 H23B 0.9900
C24 H24A 0.9800
C24 H24B 0.9800
C24 H24C 0.9800
O1 B1 1.4854(18)
O2 B1 1.4764(18)
O3 B1 1.4853(18)
O4 B1 1.4837(18)

loop_
_geom_torsion_atom_site_label_1
_geom_torsion_atom_site_label_2
_geom_torsion_atom_site_label_3
_geom_torsion_atom_site_label_4
_geom_torsion
N1 C1 C2 N2 -0.1(2)
O1 C1 C2 N2 -178.47(13)
N1 C1 C2 O2 177.61(12)
O1 C1 C2 O2 -0.72(16)
N2 C3 C4 N1 -0.7(2)
N3 C5 C6 N4 -1.9(2)
O4 C5 C6 N4 176.03(13)
N3 C5 C6 O3 -179.99(13)
O4 C5 C6 O3 -2.08(15)
N4 C7 C8 N3 -1.2(3)
N5 C9 C10 C11 -175.22(11)
C9 C10 C11 C12 175.91(12)
N5 C13 C14 C15 -173.35(11)
C13 C14 C15 C16 178.87(13)
N5 C17 C18 C19 166.87(12)
C17 C18 C19 C20 172.06(13)
N5 C21 C22 C23 -175.51(11)
C21 C22 C23 C24 -68.59(17)
O1 C1 N1 C4 179.05(12)
C2 C1 N1 C4 0.98(19)
C3 C4 N1 C1 -0.6(2)
O2 C2 N2 C3 -178.49(13)
C1 C2 N2 C3 -1.1(2)
C4 C3 N2 C2 1.4(2)
O4 C5 N3 C8 -176.60(13)
C6 C5 N3 C8 1.0(2)
C7 C8 N3 C5 0.4(2)
O3 C6 N4 C7 178.81(13)
C5 C6 N4 C7 1.0(2)
C8 C7 N4 C6 0.4(2)
C14 C13 N5 C21 -60.11(14)
C14 C13 N5 C17 178.06(11)
C14 C13 N5 C9 57.36(14)
C22 C21 N5 C13 -58.21(14)
C22 C21 N5 C17 60.15(14)
C22 C21 N5 C9 -178.89(11)
C18 C17 N5 C13 171.52(11)
C18 C17 N5 C21 49.76(15)
C18 C17 N5 C9 -67.90(14)
C10 C9 N5 C13 53.31(15)
C10 C9 N5 C21 174.44(11)
C10 C9 N5 C17 -64.21(14)
N1 C1 O1 B1 -178.10(13)
C2 C1 O1 B1 0.19(14)
N2 C2 O2 B1 178.62(14)
C1 C2 O2 B1 0.90(15)
N4 C6 O3 B1 -178.52(14)
C5 C6 O3 B1 -0.47(15)
N3 C5 O4 B1 -178.45(13)
C6 C5 O4 B1 3.65(14)
C2 O2 B1 O4 119.94(12)
C2 O2 B1 O3 -122.86(12)
C2 O2 B1 O1 -0.76(14)
C5 O4 B1 O2 117.59(12)
C5 O4 B1 O3 -3.79(14)
C5 O4 B1 O1 -125.22(11)
C6 O3 B1 O2 -118.28(12)
C6 O3 B1 O4 2.56(14)
C6 O3 B1 O1 123.48(12)
C1 O1 B1 O2 0.34(13)
C1 O1 B1 O4 -120.32(12)
C1 O1 B1 O3 122.43(12)
